data_7046184
loop_
_publ_author_name
'Plajer, Alex J.'
'Colebatch, Annie L.'
'Enders, Markus'
'Garc\'ia-Romero, \'Alvaro'
'Bond, Andrew D.'
'Garc\'ia-Rodr\'iguez, Ra\'ul'
'Wright, Dominic S.'

_publ_section_title
;
 The coordination chemistry of the neutral tris-2-pyridyl silicon ligand
 [PhSi(6-Me-2-py)<sub>3</sub>].
;
_journal_issue 20
_journal_name_full 'Dalton transactions (Cambridge, England : 2003)'
_journal_page_first 7036
_journal_page_last 7043
_journal_paper_doi 10.1039/c8dt01332b
_journal_volume 47
_journal_year 2018
_chemical_absolute_configuration ad
_chemical_formula_moiety 'C26 H26 Cu N4 Si +, F6 P -'
_chemical_formula_sum 'C26 H26 Cu F6 N4 P Si'
_chemical_formula_weight 631.11
_space_group_crystal_system monoclinic
_space_group_IT_number 4
_space_group_name_Hall 'P 2yb'
_space_group_name_H-M_alt 'P 1 21 1'
_symmetry_space_group_name_Hall 'P 2yb'
_symmetry_space_group_name_H-M 'P 1 21 1'
_atom_sites_solution_hydrogens geom
_audit_creation_method SHELXL-2018/1
_audit_update_record
;
2018-03-29 deposited with the CCDC.
2018-05-01 downloaded from the CCDC.
;
_cell_angle_alpha 90
_cell_angle_beta 114.935(2)
_cell_angle_gamma 90
_cell_formula_units_Z 2
_cell_length_a 12.3186(4)
_cell_length_b 8.3526(3)
_cell_length_c 14.5003(4)
_cell_measurement_reflns_used 8156
_cell_measurement_temperature 180(2)
_cell_measurement_theta_max 70.00
_cell_measurement_theta_min 3.36
_cell_volume 1352.90(8)
_computing_cell_refinement 'SAINT (Bruker, 2014)'
_computing_data_collection 'APEX2 (Bruker, 2014)'
_computing_data_reduction SAINT
_computing_molecular_graphics 'Mercury (Macrae et al., 2008)'
_computing_publication_material SHELXL
_computing_structure_refinement 'SHELXL (Sheldrick, 2015)'
_computing_structure_solution 'SHELXT (Sheldrick, 2015)'
_diffrn_ambient_temperature 180(2)
_diffrn_measured_fraction_theta_full 0.992
_diffrn_measured_fraction_theta_max 0.990
_diffrn_measurement_device_type 'Bruker D8-QUEST PHOTON-100'
_diffrn_measurement_method '\w and \f-scans'
_diffrn_radiation_type CuK\a
_diffrn_radiation_wavelength 1.54178
_diffrn_reflns_av_R_equivalents 0.0414
_diffrn_reflns_av_unetI/netI 0.0457
_diffrn_reflns_Laue_measured_fraction_full 0.992
_diffrn_reflns_Laue_measured_fraction_max 0.990
_diffrn_reflns_limit_h_max 15
_diffrn_reflns_limit_h_min -15
_diffrn_reflns_limit_k_max 8
_diffrn_reflns_limit_k_min -10
_diffrn_reflns_limit_l_max 14
_diffrn_reflns_limit_l_min -17
_diffrn_reflns_number 11757
_diffrn_reflns_point_group_measured_fraction_full 0.852
_diffrn_reflns_point_group_measured_fraction_max 0.844
_diffrn_reflns_theta_full 67.679
_diffrn_reflns_theta_max 70.081
_diffrn_reflns_theta_min 3.361
_diffrn_source 'Incoatec I\mS Cu microsource'
_exptl_absorpt_coefficient_mu 2.713
_exptl_absorpt_correction_T_max 0.7533
_exptl_absorpt_correction_T_min 0.6241
_exptl_absorpt_correction_type multi-scan
_exptl_absorpt_process_details 'SADABS (Bruker, 2014)'
_exptl_crystal_colour yellow
_exptl_crystal_density_diffrn 1.549
_exptl_crystal_description block
_exptl_crystal_F_000 644
_exptl_crystal_size_max 0.200
_exptl_crystal_size_mid 0.170
_exptl_crystal_size_min 0.080
_refine_diff_density_max 0.695
_refine_diff_density_min -0.364
_refine_diff_density_rms 0.062
_refine_ls_abs_structure_details
;
Flack x determined using 1301 quotients [(I+)-(I-)]/[(I+)+(I-)]
(Parsons, Flack and Wagner, Acta Cryst. B69 (2013) 249-259).
;
_refine_ls_abs_structure_Flack 0.01(3)
_refine_ls_extinction_method none
_refine_ls_goodness_of_fit_ref 1.075
_refine_ls_hydrogen_treatment constr
_refine_ls_matrix_type full
_refine_ls_number_parameters 356
_refine_ls_number_reflns 4336
_refine_ls_number_restraints 1
_refine_ls_restrained_S_all 1.074
_refine_ls_R_factor_all 0.0461
_refine_ls_R_factor_gt 0.0388
_refine_ls_shift/su_max 0.000
_refine_ls_shift/su_mean 0.000
_refine_ls_structure_factor_coef Fsqd
_refine_ls_weighting_details 'w=1/[\s^2^(Fo^2^)+(0.0362P)^2^+1.2301P] where P=(Fo^2^+2Fc^2^)/3'
_refine_ls_weighting_scheme calc
_refine_ls_wR_factor_gt 0.0910
_refine_ls_wR_factor_ref 0.0954
_reflns_Friedel_coverage 0.588
_reflns_Friedel_fraction_full 0.689
_reflns_Friedel_fraction_max 0.675
_reflns_number_gt 3916
_reflns_number_total 4336
_reflns_threshold_expression 'I > 2\s(I)'
_cod_data_source_file c8dt01332b2.cif
_cod_data_source_block 2
_cod_depositor_comments 'Adding full bibliography for 7046180--7046185.cif.'
_cod_database_code 7046184
_cambridge_user_name 'Alex Plajer'
_cambridge_user_crsid ajp233
_cambridge_supervisor_name 'Dominic Wright'
_cambridge_supervisor_crsid dsw1000
_cambridge_crystallographer_name 'Andrew Bond'
_cambridge_crystallographer_crsid adb29
_cambridge_sample_id AP_39.2
_cambridge_data_id DW_B1_0224
_shelx_space_group_comment
;
The symmetry employed for this shelxl refinement is uniquely defined
by the following loop, which should always be used as a source of
symmetry information in preference to the above space-group names.
They are only intended as comments.
;
_shelx_estimated_absorpt_t_min 0.613
_shelx_estimated_absorpt_t_max 0.812

loop_
_space_group_symop_operation_xyz
'x, y, z'
'-x, y+1/2, -z'

loop_
_atom_site_label
_atom_site_type_symbol
_atom_site_fract_x
_atom_site_fract_y
_atom_site_fract_z
_atom_site_U_iso_or_equiv
_atom_site_adp_type
_atom_site_occupancy
_atom_site_site_symmetry_order
_atom_site_calc_flag
_atom_site_refinement_flags_posn
_atom_site_refinement_flags_adp
Cu1 Cu 0.39800(6) 0.45726(9) 0.21338(5) 0.02170(18) Uani 1 1 d . .
Si1 Si 0.67012(10) 0.43822(17) 0.30456(9) 0.0166(3) Uani 1 1 d . .
N1 N 0.4835(3) 0.5723(5) 0.1369(3) 0.0178(8) Uani 1 1 d . .
N2 N 0.4802(4) 0.2297(5) 0.2322(3) 0.0182(9) Uani 1 1 d . .
N3 N 0.4983(3) 0.5589(5) 0.3588(3) 0.0192(8) Uani 1 1 d . .
N4 N 0.2254(3) 0.4562(8) 0.1637(3) 0.0303(9) Uani 1 1 d . .
C1 C 0.6039(4) 0.5597(6) 0.1835(4) 0.0182(10) Uani 1 1 d . .
C2 C 0.6764(5) 0.6365(7) 0.1447(4) 0.0259(11) Uani 1 1 d . .
H2A H 0.761082 0.627236 0.178414 0.031 Uiso 1 1 calc R U
C3 C 0.6239(5) 0.7257(8) 0.0572(4) 0.0350(14) Uani 1 1 d . .
H3A H 0.671842 0.778517 0.029572 0.042 Uiso 1 1 calc R U
C4 C 0.5005(6) 0.7376(7) 0.0100(5) 0.0336(14) Uani 1 1 d . .
H4A H 0.462959 0.798741 -0.050552 0.040 Uiso 1 1 calc R U
C5 C 0.4317(5) 0.6601(6) 0.0510(4) 0.0245(11) Uani 1 1 d . .
C6 C 0.2977(5) 0.6729(8) 0.0017(4) 0.0360(14) Uani 1 1 d . .
H6A H 0.270096 0.722250 0.049365 0.054 Uiso 1 1 calc R U
H6B H 0.262740 0.565843 -0.016762 0.054 Uiso 1 1 calc R U
H6C H 0.272822 0.739142 -0.059574 0.054 Uiso 1 1 calc R U
C7 C 0.6019(4) 0.2309(6) 0.2816(4) 0.0195(10) Uani 1 1 d . .
C8 C 0.6668(5) 0.0918(6) 0.3156(4) 0.0306(12) Uani 1 1 d . .
H8A H 0.751666 0.095113 0.349918 0.037 Uiso 1 1 calc R U
C9 C 0.6068(5) -0.0527(9) 0.2993(4) 0.0393(13) Uani 1 1 d . .
H9A H 0.650273 -0.148951 0.324701 0.047 Uiso 1 1 calc R U
C10 C 0.4851(5) -0.0575(8) 0.2466(4) 0.0318(11) Uani 1 1 d . .
H10A H 0.443774 -0.156894 0.233418 0.038 Uiso 1 1 calc R U
C11 C 0.4221(5) 0.0862(6) 0.2123(4) 0.0235(11) Uani 1 1 d . .
C12 C 0.2900(5) 0.0860(7) 0.1526(5) 0.0369(14) Uani 1 1 d . .
H12A H 0.268686 0.153844 0.092377 0.055 Uiso 1 1 calc R U
H12B H 0.251658 0.127535 0.194808 0.055 Uiso 1 1 calc R U
H12C H 0.262410 -0.023667 0.131382 0.055 Uiso 1 1 calc R U
C13 C 0.6185(4) 0.5309(6) 0.3980(3) 0.0178(10) Uani 1 1 d . .
C14 C 0.6928(5) 0.5657(7) 0.4981(4) 0.0291(12) Uani 1 1 d . .
H14A H 0.775631 0.540724 0.524566 0.035 Uiso 1 1 calc R U
C15 C 0.6460(5) 0.6370(8) 0.5598(4) 0.0376(15) Uani 1 1 d . .
H15A H 0.695681 0.660598 0.628973 0.045 Uiso 1 1 calc R U
C16 C 0.5246(6) 0.6733(8) 0.5178(4) 0.0367(15) Uani 1 1 d . .
H16A H 0.490955 0.726614 0.557518 0.044 Uiso 1 1 calc R U
C17 C 0.4527(5) 0.6315(6) 0.4181(4) 0.0244(11) Uani 1 1 d . .
C18 C 0.3221(5) 0.6655(9) 0.3721(5) 0.0397(15) Uani 1 1 d . .
H18A H 0.300913 0.728477 0.309883 0.060 Uiso 1 1 calc R U
H18B H 0.301661 0.725972 0.420506 0.060 Uiso 1 1 calc R U
H18C H 0.277596 0.564361 0.355577 0.060 Uiso 1 1 calc R U
C19 C 0.8367(4) 0.4360(7) 0.3509(3) 0.0224(11) Uani 1 1 d . .
C20 C 0.9064(5) 0.5589(7) 0.4120(4) 0.0301(12) Uani 1 1 d . .
H20A H 0.868730 0.643968 0.430943 0.036 Uiso 1 1 calc R U
C21 C 1.0296(5) 0.5597(9) 0.4458(4) 0.0390(15) Uani 1 1 d . .
H21A H 1.075860 0.643810 0.488382 0.047 Uiso 1 1 calc R U
C22 C 1.0847(4) 0.4386(10) 0.4177(4) 0.0402(15) Uani 1 1 d . .
H22A H 1.169465 0.436909 0.442952 0.048 Uiso 1 1 calc R U
C23 C 1.0173(5) 0.3187(8) 0.3527(5) 0.0377(15) Uani 1 1 d . .
H23A H 1.055518 0.237844 0.330871 0.045 Uiso 1 1 calc R U
C24 C 0.8950(5) 0.3170(7) 0.3198(4) 0.0304(12) Uani 1 1 d . .
H24A H 0.849167 0.234304 0.275438 0.037 Uiso 1 1 calc R U
C25 C 0.1236(4) 0.4495(9) 0.1303(4) 0.0275(11) Uani 1 1 d . .
C26 C -0.0069(4) 0.4412(10) 0.0876(4) 0.0388(14) Uani 1 1 d . .
H26A H -0.031546 0.398053 0.138737 0.058 Uiso 1 1 calc R U
H26B H -0.036305 0.371240 0.027815 0.058 Uiso 1 1 calc R U
H26C H -0.040466 0.548751 0.067735 0.058 Uiso 1 1 calc R U
P1 P 0.99351(13) 0.88868(19) 0.18936(12) 0.0340(4) Uani 1 1 d . .
F1 F 0.9967(4) 1.0545(5) 0.1365(4) 0.0692(13) Uani 1 1 d . .
F2 F 1.0962(3) 0.9482(8) 0.2923(3) 0.0794(15) Uani 1 1 d . .
F3 F 0.9886(4) 0.7205(5) 0.2381(3) 0.0591(11) Uani 1 1 d . .
F4 F 0.8935(3) 0.9577(8) 0.2206(3) 0.0636(10) Uani 1 1 d . .
F5 F 1.0922(3) 0.8181(5) 0.1556(3) 0.0511(10) Uani 1 1 d . .
F6 F 0.8917(3) 0.8277(5) 0.0833(3) 0.0490(10) Uani 1 1 d . .

loop_
_atom_site_aniso_label
_atom_site_aniso_U_11
_atom_site_aniso_U_22
_atom_site_aniso_U_33
_atom_site_aniso_U_23
_atom_site_aniso_U_13
_atom_site_aniso_U_12
Cu1 0.0188(3) 0.0224(4) 0.0230(3) 0.0007(4) 0.0079(3) -0.0017(4)
Si1 0.0163(5) 0.0146(7) 0.0169(6) -0.0006(5) 0.0050(4) 0.0004(6)
N1 0.020(2) 0.016(2) 0.016(2) 0.0007(16) 0.0066(16) -0.0027(16)
N2 0.024(2) 0.014(2) 0.019(2) -0.0038(15) 0.0114(17) -0.0054(16)
N3 0.022(2) 0.018(2) 0.018(2) -0.0011(16) 0.0090(16) -0.0005(17)
N4 0.022(2) 0.034(3) 0.033(2) -0.001(3) 0.0101(17) -0.001(3)
C1 0.020(2) 0.015(2) 0.020(2) -0.0048(19) 0.0091(19) -0.0042(19)
C2 0.024(3) 0.029(3) 0.025(3) 0.001(2) 0.011(2) -0.004(2)
C3 0.039(3) 0.038(4) 0.031(3) 0.009(3) 0.018(3) -0.009(3)
C4 0.035(3) 0.035(4) 0.024(3) 0.010(3) 0.007(2) -0.003(3)
C5 0.029(3) 0.021(3) 0.019(2) 0.002(2) 0.006(2) -0.003(2)
C6 0.027(3) 0.035(3) 0.034(3) 0.012(3) 0.001(2) 0.000(3)
C7 0.022(2) 0.017(2) 0.019(2) 0.0006(19) 0.0083(19) 0.000(2)
C8 0.034(3) 0.019(3) 0.033(3) 0.001(2) 0.008(2) 0.003(2)
C9 0.050(3) 0.017(3) 0.046(3) 0.005(3) 0.015(3) 0.008(3)
C10 0.044(3) 0.016(3) 0.037(3) -0.004(3) 0.019(2) -0.009(3)
C11 0.029(3) 0.018(3) 0.024(3) -0.004(2) 0.012(2) -0.009(2)
C12 0.030(3) 0.027(3) 0.054(4) -0.009(3) 0.018(3) -0.012(3)
C13 0.022(2) 0.016(2) 0.014(2) 0.0013(18) 0.0064(18) -0.0016(19)
C14 0.026(3) 0.041(3) 0.017(3) 0.001(2) 0.007(2) -0.002(3)
C15 0.039(3) 0.053(4) 0.018(3) -0.009(3) 0.009(2) -0.002(3)
C16 0.046(4) 0.041(4) 0.029(3) -0.009(3) 0.023(3) -0.003(3)
C17 0.033(3) 0.023(3) 0.023(3) -0.004(2) 0.018(2) -0.001(2)
C18 0.030(3) 0.056(4) 0.038(3) -0.010(3) 0.019(3) 0.006(3)
C19 0.018(2) 0.025(3) 0.022(2) 0.004(2) 0.0056(17) 0.001(2)
C20 0.025(3) 0.033(3) 0.030(3) -0.005(2) 0.009(2) -0.001(2)
C21 0.024(3) 0.053(4) 0.032(3) -0.005(3) 0.004(2) -0.010(3)
C22 0.018(2) 0.058(4) 0.042(3) 0.015(4) 0.011(2) 0.006(3)
C23 0.032(3) 0.042(4) 0.044(4) 0.013(3) 0.021(3) 0.015(3)
C24 0.026(3) 0.031(3) 0.034(3) 0.001(2) 0.012(2) 0.005(2)
C25 0.022(2) 0.031(3) 0.027(2) -0.009(3) 0.0074(19) -0.002(3)
C26 0.020(2) 0.045(4) 0.045(3) -0.005(3) 0.008(2) -0.002(3)
P1 0.0260(7) 0.0283(8) 0.0383(9) 0.0021(6) 0.0045(6) 0.0004(6)
F1 0.061(3) 0.032(2) 0.104(4) 0.019(2) 0.024(3) 0.002(2)
F2 0.053(2) 0.077(3) 0.064(3) -0.033(3) -0.0193(19) 0.010(3)
F3 0.084(3) 0.042(2) 0.060(3) 0.0157(19) 0.038(2) 0.006(2)
F4 0.055(2) 0.071(3) 0.065(2) -0.010(3) 0.0256(18) 0.014(3)
F5 0.0309(18) 0.047(2) 0.075(3) 0.007(2) 0.0224(19) 0.0022(17)
F6 0.0312(18) 0.060(3) 0.043(2) -0.0076(18) 0.0029(16) -0.0014(18)

loop_
_atom_type_symbol
_atom_type_description
_atom_type_scat_dispersion_real
_atom_type_scat_dispersion_imag
_atom_type_scat_source
C C 0.0181 0.0091 'International Tables Vol C Tables 4.2.6.8 and 6.1.1.4'
H H 0.0000 0.0000 'International Tables Vol C Tables 4.2.6.8 and 6.1.1.4'
N N 0.0311 0.0180 'International Tables Vol C Tables 4.2.6.8 and 6.1.1.4'
F F 0.0727 0.0534 'International Tables Vol C Tables 4.2.6.8 and 6.1.1.4'
Si Si 0.2541 0.3302 'International Tables Vol C Tables 4.2.6.8 and 6.1.1.4'
P P 0.2955 0.4335 'International Tables Vol C Tables 4.2.6.8 and 6.1.1.4'
Cu Cu -1.9646 0.5888 'International Tables Vol C Tables 4.2.6.8 and 6.1.1.4'

loop_
_geom_angle_atom_site_label_1
_geom_angle_atom_site_label_2
_geom_angle_atom_site_label_3
_geom_angle
N4 Cu1 N1 122.16(18)
N4 Cu1 N2 115.8(2)
N1 Cu1 N2 99.35(15)
N4 Cu1 N3 117.36(17)
N1 Cu1 N3 97.65(16)
N2 Cu1 N3 100.65(16)
C19 Si1 C13 113.4(2)
C19 Si1 C1 108.5(2)
C13 Si1 C1 107.6(2)
C19 Si1 C7 113.1(3)
C13 Si1 C7 104.0(2)
C1 Si1 C7 110.0(2)
C1 N1 C5 119.8(4)
C1 N1 Cu1 113.4(3)
C5 N1 Cu1 126.8(3)
C7 N2 C11 118.8(4)
C7 N2 Cu1 115.0(3)
C11 N2 Cu1 125.6(3)
C17 N3 C13 118.8(4)
C17 N3 Cu1 126.0(3)
C13 N3 Cu1 114.9(3)
C25 N4 Cu1 176.1(5)
N1 C1 C2 121.1(5)
N1 C1 Si1 117.4(3)
C2 C1 Si1 121.5(4)
C3 C2 C1 119.3(5)
C3 C2 H2A 120.4
C1 C2 H2A 120.4
C2 C3 C4 119.1(5)
C2 C3 H3A 120.4
C4 C3 H3A 120.4
C3 C4 C5 119.9(5)
C3 C4 H4A 120.1
C5 C4 H4A 120.1
N1 C5 C4 120.9(5)
N1 C5 C6 118.4(5)
C4 C5 C6 120.7(5)
C5 C6 H6A 109.5
C5 C6 H6B 109.5
H6A C6 H6B 109.5
C5 C6 H6C 109.5
H6A C6 H6C 109.5
H6B C6 H6C 109.5
N2 C7 C8 121.7(5)
N2 C7 Si1 114.0(3)
C8 C7 Si1 124.2(4)
C7 C8 C9 119.1(5)
C7 C8 H8A 120.4
C9 C8 H8A 120.4
C10 C9 C8 120.2(6)
C10 C9 H9A 119.9
C8 C9 H9A 119.9
C9 C10 C11 119.1(6)
C9 C10 H10A 120.5
C11 C10 H10A 120.5
N2 C11 C10 121.0(5)
N2 C11 C12 118.2(5)
C10 C11 C12 120.8(5)
C11 C12 H12A 109.5
C11 C12 H12B 109.5
H12A C12 H12B 109.5
C11 C12 H12C 109.5
H12A C12 H12C 109.5
H12B C12 H12C 109.5
N3 C13 C14 121.5(4)
N3 C13 Si1 114.0(3)
C14 C13 Si1 124.5(4)
C13 C14 C15 119.8(5)
C13 C14 H14A 120.1
C15 C14 H14A 120.1
C14 C15 C16 118.3(5)
C14 C15 H15A 120.8
C16 C15 H15A 120.8
C17 C16 C15 119.9(5)
C17 C16 H16A 120.1
C15 C16 H16A 120.1
N3 C17 C16 121.5(5)
N3 C17 C18 117.5(5)
C16 C17 C18 121.0(5)
C17 C18 H18A 109.5
C17 C18 H18B 109.5
H18A C18 H18B 109.5
C17 C18 H18C 109.5
H18A C18 H18C 109.5
H18B C18 H18C 109.5
C20 C19 C24 117.7(5)
C20 C19 Si1 120.7(4)
C24 C19 Si1 121.5(4)
C21 C20 C19 121.3(5)
C21 C20 H20A 119.4
C19 C20 H20A 119.4
C22 C21 C20 119.8(6)
C22 C21 H21A 120.1
C20 C21 H21A 120.1
C21 C22 C23 120.4(5)
C21 C22 H22A 119.8
C23 C22 H22A 119.8
C24 C23 C22 119.8(6)
C24 C23 H23A 120.1
C22 C23 H23A 120.1
C23 C24 C19 120.9(6)
C23 C24 H24A 119.5
C19 C24 H24A 119.5
N4 C25 C26 179.9(9)
C25 C26 H26A 109.5
C25 C26 H26B 109.5
H26A C26 H26B 109.5
C25 C26 H26C 109.5
H26A C26 H26C 109.5
H26B C26 H26C 109.5
F2 P1 F3 91.4(3)
F2 P1 F4 91.5(3)
F3 P1 F4 90.8(3)
F2 P1 F1 90.5(3)
F3 P1 F1 177.9(3)
F4 P1 F1 90.0(3)
F2 P1 F5 89.7(2)
F3 P1 F5 89.2(2)
F4 P1 F5 178.8(3)
F1 P1 F5 89.8(2)
F2 P1 F6 178.4(3)
F3 P1 F6 89.1(2)
F4 P1 F6 90.1(2)
F1 P1 F6 89.0(3)
F5 P1 F6 88.7(2)

loop_
_geom_bond_atom_site_label_1
_geom_bond_atom_site_label_2
_geom_bond_distance
Cu1 N4 1.936(4)
Cu1 N1 2.061(4)
Cu1 N2 2.116(4)
Cu1 N3 2.121(4)
Si1 C19 1.871(5)
Si1 C13 1.888(5)
Si1 C1 1.888(5)
Si1 C7 1.892(5)
N1 C1 1.350(6)
N1 C5 1.351(6)
N2 C7 1.363(6)
N2 C11 1.363(6)
N3 C17 1.352(6)
N3 C13 1.364(6)
N4 C25 1.139(6)
C1 C2 1.396(7)
C2 C3 1.376(8)
C2 H2A 0.9500
C3 C4 1.383(9)
C3 H3A 0.9500
C4 C5 1.385(8)
C4 H4A 0.9500
C5 C6 1.501(7)
C6 H6A 0.9800
C6 H6B 0.9800
C6 H6C 0.9800
C7 C8 1.378(7)
C8 C9 1.383(9)
C8 H8A 0.9500
C9 C10 1.366(7)
C9 H9A 0.9500
C10 C11 1.403(8)
C10 H10A 0.9500
C11 C12 1.486(7)
C12 H12A 0.9800
C12 H12B 0.9800
C12 H12C 0.9800
C13 C14 1.381(7)
C14 C15 1.386(8)
C14 H14A 0.9500
C15 C16 1.390(8)
C15 H15A 0.9500
C16 C17 1.385(8)
C16 H16A 0.9500
C17 C18 1.487(7)
C18 H18A 0.9800
C18 H18B 0.9800
C18 H18C 0.9800
C19 C20 1.391(8)
C19 C24 1.407(8)
C20 C21 1.384(7)
C20 H20A 0.9500
C21 C22 1.373(10)
C21 H21A 0.9500
C22 C23 1.386(10)
C22 H22A 0.9500
C23 C24 1.376(8)
C23 H23A 0.9500
C24 H24A 0.9500
C25 C26 1.461(6)
C26 H26A 0.9800
C26 H26B 0.9800
C26 H26C 0.9800
P1 F2 1.575(4)
P1 F3 1.585(4)
P1 F4 1.589(4)
P1 F1 1.592(4)
P1 F5 1.602(4)
P1 F6 1.603(4)

loop_
_geom_torsion_atom_site_label_1
_geom_torsion_atom_site_label_2
_geom_torsion_atom_site_label_3
_geom_torsion_atom_site_label_4
_geom_torsion
C5 N1 C1 C2 0.2(7)
Cu1 N1 C1 C2 -177.1(4)
C5 N1 C1 Si1 178.8(4)
Cu1 N1 C1 Si1 1.6(5)
C19 Si1 C1 N1 178.5(4)
C13 Si1 C1 N1 -58.5(4)
C7 Si1 C1 N1 54.3(4)
C19 Si1 C1 C2 -2.8(5)
C13 Si1 C1 C2 120.2(4)
C7 Si1 C1 C2 -127.1(4)
N1 C1 C2 C3 -0.3(8)
Si1 C1 C2 C3 -178.9(4)
C1 C2 C3 C4 0.2(9)
C2 C3 C4 C5 0.0(9)
C1 N1 C5 C4 0.1(7)
Cu1 N1 C5 C4 176.9(4)
C1 N1 C5 C6 -179.4(5)
Cu1 N1 C5 C6 -2.5(7)
C3 C4 C5 N1 -0.2(8)
C3 C4 C5 C6 179.2(5)
C11 N2 C7 C8 -2.9(7)
Cu1 N2 C7 C8 168.2(4)
C11 N2 C7 Si1 -179.7(3)
Cu1 N2 C7 Si1 -8.6(4)
C19 Si1 C7 N2 -169.6(3)
C13 Si1 C7 N2 66.9(4)
C1 Si1 C7 N2 -48.1(4)
C19 Si1 C7 C8 13.6(5)
C13 Si1 C7 C8 -109.8(5)
C1 Si1 C7 C8 135.1(4)
N2 C7 C8 C9 -0.1(8)
Si1 C7 C8 C9 176.5(4)
C7 C8 C9 C10 2.5(8)
C8 C9 C10 C11 -1.9(8)
C7 N2 C11 C10 3.4(7)
Cu1 N2 C11 C10 -166.6(4)
C7 N2 C11 C12 -176.2(5)
Cu1 N2 C11 C12 13.7(6)
C9 C10 C11 N2 -1.1(8)
C9 C10 C11 C12 178.6(5)
C17 N3 C13 C14 4.2(7)
Cu1 N3 C13 C14 -169.0(4)
C17 N3 C13 Si1 -177.1(4)
Cu1 N3 C13 Si1 9.7(4)
C19 Si1 C13 N3 169.2(3)
C1 Si1 C13 N3 49.2(4)
C7 Si1 C13 N3 -67.6(4)
C19 Si1 C13 C14 -12.2(5)
C1 Si1 C13 C14 -132.2(5)
C7 Si1 C13 C14 111.1(5)
N3 C13 C14 C15 -2.8(8)
Si1 C13 C14 C15 178.6(5)
C13 C14 C15 C16 -0.7(9)
C14 C15 C16 C17 2.9(10)
C13 N3 C17 C16 -1.9(8)
Cu1 N3 C17 C16 170.4(4)
C13 N3 C17 C18 177.9(5)
Cu1 N3 C17 C18 -9.7(7)
C15 C16 C17 N3 -1.6(9)
C15 C16 C17 C18 178.6(6)
C13 Si1 C19 C20 -33.5(5)
C1 Si1 C19 C20 85.9(5)
C7 Si1 C19 C20 -151.7(4)
C13 Si1 C19 C24 150.9(4)
C1 Si1 C19 C24 -89.6(5)
C7 Si1 C19 C24 32.8(5)
C24 C19 C20 C21 -3.5(8)
Si1 C19 C20 C21 -179.2(4)
C19 C20 C21 C22 0.9(9)
C20 C21 C22 C23 2.4(9)
C21 C22 C23 C24 -3.0(9)
C22 C23 C24 C19 0.3(9)
C20 C19 C24 C23 2.9(8)
Si1 C19 C24 C23 178.6(4)
